data_4344680
loop_
_publ_author_name
'Basalov, Ivan V.'
'Yurova, Olga S.'
'Cherkasov, Anton V.'
'Fukin, Georgy K.'
'Trifonov, Alexander A.'

_publ_section_title
;
 Amido Ln(II) Complexes Coordinated by Bi- and Tridentate Amidinate
 Ligands: Nonconventional Coordination Modes of Amidinate Ligands and
 Catalytic Activity in Intermolecular Hydrophosphination of Styrenes and
 Tolane.
;
_journal_issue 3
_journal_name_full 'Inorganic chemistry'
_journal_page_first 1236
_journal_page_last 1244
_journal_paper_doi 10.1021/acs.inorgchem.5b02450
_journal_volume 55
_journal_year 2016
_chemical_formula_moiety 'C39 H69 N3 O Si2 Yb'
_chemical_formula_sum 'C39 H69 N3 O Si2 Yb'
_chemical_formula_weight 825.19
_space_group_crystal_system triclinic
_space_group_IT_number 2
_space_group_name_Hall '-P 1'
_space_group_name_H-M_alt 'P -1'
_symmetry_space_group_name_Hall '-P 1'
_symmetry_space_group_name_H-M 'P -1'
_atom_sites_solution_hydrogens geom
_atom_sites_solution_primary direct
_atom_sites_solution_secondary difmap
_audit_creation_method SHELXL-2014/7
_cell_angle_alpha 89.263(3)
_cell_angle_beta 88.320(2)
_cell_angle_gamma 81.566(2)
_cell_formula_units_Z 2
_cell_length_a 10.8336(8)
_cell_length_b 12.3858(10)
_cell_length_c 16.2401(11)
_cell_measurement_reflns_used 550
_cell_measurement_temperature 150(2)
_cell_measurement_theta_max 30
_cell_measurement_theta_min 2
_cell_volume 2154.6(3)
_computing_cell_refinement 'Bruker SMART'
_computing_data_collection 'Bruker SMART'
_computing_data_reduction 'Bruker SHELXTL'
_computing_molecular_graphics 'Bruker SHELXTL'
_computing_publication_material 'Bruker SHELXTL'
_computing_structure_refinement 'SHELXL-2014/7 (Sheldrick, 2014)'
_computing_structure_solution 'SHELXS-97 (Sheldrick, 1990)'
_diffrn_ambient_temperature 150(2)
_diffrn_measured_fraction_theta_full 0.999
_diffrn_measured_fraction_theta_max 1.000
_diffrn_measurement_device_type 'Bruker Smart Apex (CCD)'
_diffrn_measurement_method '\w scans'
_diffrn_radiation_monochromator graphite
_diffrn_radiation_source 'fine-focus sealed tube'
_diffrn_radiation_type MoK\a
_diffrn_radiation_wavelength 0.71073
_diffrn_reflns_av_unetI/netI 0.0939
_diffrn_reflns_laue_measured_fraction_full 0.999
_diffrn_reflns_laue_measured_fraction_max 1.000
_diffrn_reflns_limit_h_max 13
_diffrn_reflns_limit_h_min -13
_diffrn_reflns_limit_k_max 15
_diffrn_reflns_limit_k_min -15
_diffrn_reflns_limit_l_max 20
_diffrn_reflns_limit_l_min 0
_diffrn_reflns_number 15780
_diffrn_reflns_point_group_measured_fraction_full 0.999
_diffrn_reflns_point_group_measured_fraction_max 1.000
_diffrn_reflns_theta_full 25.242
_diffrn_reflns_theta_max 26.999
_diffrn_reflns_theta_min 1.254
_exptl_absorpt_coefficient_mu 2.256
_exptl_absorpt_correction_T_max 0.896
_exptl_absorpt_correction_T_min 0.700
_exptl_absorpt_correction_type multi-scan
_exptl_absorpt_process_details 'SADABS (Sheldrick, 1998)'
_exptl_crystal_colour red
_exptl_crystal_density_diffrn 1.272
_exptl_crystal_description plate
_exptl_crystal_F_000 860
_exptl_crystal_size_max 0.170
_exptl_crystal_size_mid 0.070
_exptl_crystal_size_min 0.050
_refine_diff_density_max 1.850
_refine_diff_density_min -0.874
_refine_diff_density_rms 0.103
_refine_ls_extinction_method none
_refine_ls_goodness_of_fit_ref 0.824
_refine_ls_hydrogen_treatment constr
_refine_ls_matrix_type full
_refine_ls_number_parameters 432
_refine_ls_number_reflns 15780
_refine_ls_number_restraints 6
_refine_ls_restrained_S_all 0.828
_refine_ls_R_factor_all 0.0607
_refine_ls_R_factor_gt 0.0391
_refine_ls_shift/su_max 0.002
_refine_ls_shift/su_mean 0.000
_refine_ls_structure_factor_coef Fsqd
_refine_ls_weighting_details 'w=1/[\s^2^(Fo^2^)+(0.0190P)^2^] where P=(Fo^2^+2Fc^2^)/3'
_refine_ls_weighting_scheme calc
_refine_ls_wR_factor_gt 0.0667
_refine_ls_wR_factor_ref 0.0704
_reflns_Friedel_coverage 0.000
_reflns_number_gt 11349
_reflns_number_total 15780
_reflns_threshold_expression 'I > 2\s(I)'
_cod_data_source_file ic5b02450_si_001.cif
_cod_data_source_block ybncn
_cod_database_code 4344680
_shelx_shelxl_version_number 2014/7
_shelx_space_group_comment
;
The symmetry employed for this shelxl refinement is uniquely defined
by the following loop, which should always be used as a source of
symmetry information in preference to the above space-group names.
They are only intended as comments.
;
_shelx_estimated_absorpt_t_min 0.700
_shelx_estimated_absorpt_t_max 0.896

loop_
_space_group_symop_operation_xyz
'x, y, z'
'-x, -y, -z'

loop_
_atom_site_label
_atom_site_type_symbol
_atom_site_fract_x
_atom_site_fract_y
_atom_site_fract_z
_atom_site_U_iso_or_equiv
_atom_site_adp_type
_atom_site_occupancy
_atom_site_site_symmetry_order
_atom_site_calc_flag
_atom_site_refinement_flags_posn
_atom_site_refinement_flags_adp
Yb1 Yb 0.69674(2) 0.60222(2) 0.75332(2) 0.03074(4) Uani 1 1 d . .
Si1 Si 0.87949(11) 0.40735(10) 0.65183(6) 0.0352(3) Uani 1 1 d . .
Si2 Si 0.90275(11) 0.40253(10) 0.84067(6) 0.0346(3) Uani 1 1 d . .
N1 N 0.6828(3) 0.7735(3) 0.68231(14) 0.0258(8) Uani 1 1 d . .
N2 N 0.6908(3) 0.7743(3) 0.81845(14) 0.0254(8) Uani 1 1 d . .
N3 N 0.8537(2) 0.4537(2) 0.74907(16) 0.0317(7) Uani 1 1 d . .
C1 C 0.6736(3) 0.8353(3) 0.74991(18) 0.0240(8) Uani 1 1 d . .
C2 C 0.6269(3) 0.9607(3) 0.74969(19) 0.0278(8) Uani 1 1 d . .
C3 C 0.6245(4) 1.0174(3) 0.66601(19) 0.0433(12) Uani 1 1 d . .
H3A H 0.5899 1.0946 0.6725 0.065 Uiso 1 1 calc R U
H3B H 0.5724 0.9828 0.6291 0.065 Uiso 1 1 calc R U
H3C H 0.7096 1.0115 0.6426 0.065 Uiso 1 1 calc R U
C4 C 0.7028(5) 1.0251(4) 0.8042(2) 0.0682(16) Uani 1 1 d . .
H4A H 0.6635 1.1015 0.8064 0.102 Uiso 1 1 calc R U
H4B H 0.7880 1.0212 0.7812 0.102 Uiso 1 1 calc R U
H4C H 0.7056 0.9937 0.8600 0.102 Uiso 1 1 calc R U
C5 C 0.4933(4) 0.9747(4) 0.7850(3) 0.0703(15) Uani 1 1 d . .
H5A H 0.4566 1.0517 0.7814 0.105 Uiso 1 1 calc R U
H5B H 0.4941 0.9509 0.8428 0.105 Uiso 1 1 calc R U
H5C H 0.4437 0.9305 0.7535 0.105 Uiso 1 1 calc R U
C6 C 0.6987(4) 0.8049(3) 0.59836(18) 0.0263(10) Uani 1 1 d . .
C7 C 0.6043(4) 0.7931(3) 0.54179(19) 0.0312(10) Uani 1 1 d . .
C8 C 0.6279(4) 0.8146(4) 0.4591(2) 0.0404(12) Uani 1 1 d . .
H8A H 0.5653 0.8078 0.4205 0.049 Uiso 1 1 calc R U
C9 C 0.7372(4) 0.8448(4) 0.4317(2) 0.0438(13) Uani 1 1 d . .
H9A H 0.7497 0.8596 0.3748 0.053 Uiso 1 1 calc R U
C10 C 0.8308(4) 0.8541(4) 0.4864(2) 0.0392(12) Uani 1 1 d . .
H10A H 0.9077 0.8744 0.4669 0.047 Uiso 1 1 calc R U
C11 C 0.8118(4) 0.8334(3) 0.57039(18) 0.0297(10) Uani 1 1 d . .
C12 C 0.4813(4) 0.7601(4) 0.5696(2) 0.0423(12) Uani 1 1 d . .
H12A H 0.4877 0.7380 0.6289 0.051 Uiso 1 1 calc R U
C13 C 0.3734(5) 0.8525(5) 0.5628(3) 0.0783(18) Uani 1 1 d . .
H13A H 0.3938 0.9170 0.5908 0.117 Uiso 1 1 calc R U
H13B H 0.2981 0.8302 0.5885 0.117 Uiso 1 1 calc R U
H13C H 0.3587 0.8702 0.5045 0.117 Uiso 1 1 calc R U
C14 C 0.4495(5) 0.6635(4) 0.5220(3) 0.0737(17) Uani 1 1 d . .
H14A H 0.3732 0.6406 0.5459 0.111 Uiso 1 1 calc R U
H14B H 0.5184 0.6029 0.5254 0.111 Uiso 1 1 calc R U
H14C H 0.4364 0.6847 0.4642 0.111 Uiso 1 1 calc R U
C15 C 0.9183(4) 0.8400(4) 0.6296(2) 0.0354(11) Uani 1 1 d . .
H15A H 0.8791 0.8563 0.6854 0.042 Uiso 1 1 calc R U
C16 C 0.9967(4) 0.9301(4) 0.6087(2) 0.0534(14) Uani 1 1 d . .
H16A H 1.0496 0.9399 0.6551 0.080 Uiso 1 1 calc R U
H16B H 0.9413 0.9985 0.5980 0.080 Uiso 1 1 calc R U
H16C H 1.0492 0.9098 0.5596 0.080 Uiso 1 1 calc R U
C17 C 1.0013(4) 0.7298(4) 0.6359(2) 0.0544(14) Uani 1 1 d . .
H17A H 1.0709 0.7361 0.6719 0.082 Uiso 1 1 calc R U
H17B H 1.0340 0.7070 0.5810 0.082 Uiso 1 1 calc R U
H17C H 0.9523 0.6755 0.6589 0.082 Uiso 1 1 calc R U
C18 C 0.6957(4) 0.8076(3) 0.90221(17) 0.0254(9) Uani 1 1 d . .
C19 C 0.5951(4) 0.7996(3) 0.95725(19) 0.0308(10) Uani 1 1 d . .
C20 C 0.6095(4) 0.8209(4) 1.0400(2) 0.0371(11) Uani 1 1 d . .
H20A H 0.5415 0.8165 1.0776 0.044 Uiso 1 1 calc R U
C21 C 0.7171(4) 0.8477(4) 1.0692(2) 0.0418(12) Uani 1 1 d . .
H21A H 0.7234 0.8627 1.1260 0.050 Uiso 1 1 calc R U
C22 C 0.8175(4) 0.8530(3) 1.01520(19) 0.0345(11) Uani 1 1 d . .
H22A H 0.8931 0.8708 1.0358 0.041 Uiso 1 1 calc R U
C23 C 0.8101(4) 0.8328(3) 0.93177(18) 0.0280(10) Uani 1 1 d . .
C24 C 0.4751(4) 0.7628(4) 0.9303(2) 0.0375(11) Uani 1 1 d . .
H24A H 0.4760 0.7639 0.8687 0.045 Uiso 1 1 calc R U
C25 C 0.3575(4) 0.8374(5) 0.9605(2) 0.0569(15) Uani 1 1 d . .
H25A H 0.2844 0.8170 0.9338 0.085 Uiso 1 1 calc R U
H25B H 0.3653 0.9134 0.9467 0.085 Uiso 1 1 calc R U
H25C H 0.3476 0.8296 1.0204 0.085 Uiso 1 1 calc R U
C26 C 0.4698(5) 0.6457(4) 0.9586(2) 0.0580(14) Uani 1 1 d . .
H26A H 0.5411 0.5974 0.9345 0.087 Uiso 1 1 calc R U
H26B H 0.3920 0.6230 0.9407 0.087 Uiso 1 1 calc R U
H26C H 0.4728 0.6415 1.0188 0.087 Uiso 1 1 calc R U
C27 C 0.9242(4) 0.8337(3) 0.8750(2) 0.0322(10) Uani 1 1 d . .
H27A H 0.8937 0.8467 0.8177 0.039 Uiso 1 1 calc R U
C28 C 1.0005(4) 0.9239(4) 0.8940(2) 0.0424(12) Uani 1 1 d . .
H28A H 0.9450 0.9937 0.8984 0.064 Uiso 1 1 calc R U
H28B H 1.0629 0.9286 0.8498 0.064 Uiso 1 1 calc R U
H28C H 1.0425 0.9074 0.9463 0.064 Uiso 1 1 calc R U
C29 C 1.0060(4) 0.7235(4) 0.8762(2) 0.0464(13) Uani 1 1 d . .
H29A H 0.9574 0.6671 0.8594 0.070 Uiso 1 1 calc R U
H29B H 1.0360 0.7074 0.9320 0.070 Uiso 1 1 calc R U
H29C H 1.0774 0.7248 0.8379 0.070 Uiso 1 1 calc R U
C30 C 0.7663(4) 0.4971(4) 0.58427(19) 0.0407(11) Uani 1 1 d . .
H30A H 0.7784 0.4727 0.5271 0.061 Uiso 1 1 calc R U
H30B H 0.6805 0.4920 0.6031 0.061 Uiso 1 1 calc R U
H30C H 0.7814 0.5729 0.5878 0.061 Uiso 1 1 calc R U
C31 C 0.8485(5) 0.2646(4) 0.6370(2) 0.0501(13) Uani 1 1 d . .
H31A H 0.8577 0.2464 0.5784 0.075 Uiso 1 1 calc R U
H31B H 0.7634 0.2583 0.6565 0.075 Uiso 1 1 calc R U
H31C H 0.9082 0.2141 0.6684 0.075 Uiso 1 1 calc R U
C32 C 1.0387(4) 0.4121(4) 0.6093(2) 0.0499(13) Uani 1 1 d . .
H32A H 1.0446 0.3864 0.5523 0.075 Uiso 1 1 calc R U
H32B H 1.0994 0.3652 0.6424 0.075 Uiso 1 1 calc R U
H32C H 1.0567 0.4874 0.6105 0.075 Uiso 1 1 calc R U
C33 C 0.8067(4) 0.4844(4) 0.9236(2) 0.0491(13) Uani 1 1 d . .
H33A H 0.8378 0.4600 0.9778 0.074 Uiso 1 1 calc R U
H33B H 0.7191 0.4737 0.9201 0.074 Uiso 1 1 calc R U
H33C H 0.8133 0.5620 0.9159 0.074 Uiso 1 1 calc R U
C34 C 1.0699(4) 0.4075(4) 0.8592(2) 0.0542(13) Uani 1 1 d . .
H34A H 1.0892 0.3827 0.9155 0.081 Uiso 1 1 calc R U
H34B H 1.0871 0.4826 0.8518 0.081 Uiso 1 1 calc R U
H34C H 1.1217 0.3598 0.8200 0.081 Uiso 1 1 calc R U
C35 C 0.8768(4) 0.2575(4) 0.8596(2) 0.0486(13) Uani 1 1 d . .
H35A H 0.8890 0.2389 0.9179 0.073 Uiso 1 1 calc R U
H35B H 0.9363 0.2085 0.8257 0.073 Uiso 1 1 calc R U
H35C H 0.7914 0.2494 0.8451 0.073 Uiso 1 1 calc R U
O1S O 0.5107(2) 0.5217(2) 0.75928(16) 0.0535(8) Uani 1 1 d . .
C1S C 0.5183(4) 0.4048(4) 0.7699(3) 0.0860(17) Uani 1 1 d . .
H1SA H 0.5868 0.3668 0.7347 0.103 Uiso 1 1 calc R U
H1SB H 0.5352 0.3841 0.8280 0.103 Uiso 1 1 calc R U
C2S C 0.4006(5) 0.3746(5) 0.7470(4) 0.112(2) Uani 1 1 d . .
H2SA H 0.3530 0.3541 0.7962 0.135 Uiso 1 1 calc R U
H2SB H 0.4138 0.3123 0.7086 0.135 Uiso 1 1 calc R U
C3S C 0.3333(5) 0.4732(5) 0.7063(3) 0.109(2) Uani 1 1 d . U
H3SA H 0.2421 0.4785 0.7163 0.131 Uiso 1 1 calc R U
H3SB H 0.3513 0.4723 0.6462 0.131 Uiso 1 1 calc R U
C4S C 0.3835(4) 0.5657(4) 0.7461(3) 0.0766(16) Uani 1 1 d . .
H4SA H 0.3772 0.6305 0.7093 0.092 Uiso 1 1 calc R U
H4SB H 0.3385 0.5863 0.7988 0.092 Uiso 1 1 calc R U

loop_
_atom_site_aniso_label
_atom_site_aniso_U_11
_atom_site_aniso_U_22
_atom_site_aniso_U_33
_atom_site_aniso_U_23
_atom_site_aniso_U_13
_atom_site_aniso_U_12
Yb1 0.03679(8) 0.02073(7) 0.03515(8) -0.00074(7) -0.00149(7) -0.00554(6)
Si1 0.0432(7) 0.0236(7) 0.0389(5) -0.0032(5) -0.0018(5) -0.0052(6)
Si2 0.0406(7) 0.0225(7) 0.0405(5) 0.0024(5) -0.0081(5) -0.0031(6)
N1 0.0322(19) 0.0221(19) 0.0226(13) -0.0016(12) -0.0025(12) -0.0016(16)
N2 0.0309(19) 0.0200(18) 0.0260(14) -0.0011(12) -0.0031(12) -0.0053(15)
N3 0.0380(16) 0.0209(15) 0.0356(15) 0.0012(14) -0.0040(14) -0.0013(13)
C1 0.0219(16) 0.0228(17) 0.0279(16) -0.0008(16) -0.0030(15) -0.0047(14)
C2 0.0310(18) 0.0212(18) 0.0302(17) -0.0014(16) -0.0014(16) 0.0003(15)
C3 0.056(3) 0.023(3) 0.045(2) 0.0037(18) 0.0022(19) 0.009(2)
C4 0.113(4) 0.019(3) 0.072(3) -0.005(2) -0.047(3) 0.002(3)
C5 0.067(3) 0.030(3) 0.102(3) 0.017(3) 0.030(3) 0.025(3)
C6 0.039(2) 0.011(2) 0.0267(17) -0.0020(15) -0.0014(16) 0.0043(19)
C7 0.039(2) 0.021(2) 0.0331(18) -0.0033(16) -0.0058(16) 0.001(2)
C8 0.056(3) 0.031(3) 0.0303(18) -0.0032(18) -0.0129(18) 0.007(2)
C9 0.064(3) 0.036(3) 0.0263(18) 0.0029(18) 0.0030(19) 0.007(3)
C10 0.041(3) 0.033(3) 0.040(2) 0.0015(19) 0.0077(18) 0.003(2)
C11 0.037(2) 0.023(2) 0.0275(17) -0.0005(16) 0.0028(16) 0.000(2)
C12 0.046(3) 0.047(3) 0.0367(19) 0.0018(19) -0.0148(18) -0.012(2)
C13 0.049(3) 0.076(4) 0.112(4) -0.030(3) 0.010(3) -0.016(3)
C14 0.063(4) 0.038(3) 0.120(4) -0.015(3) -0.026(3) -0.002(3)
C15 0.033(2) 0.037(3) 0.0358(19) 0.0032(18) 0.0034(17) -0.005(2)
C16 0.050(3) 0.051(3) 0.062(3) 0.003(2) 0.002(2) -0.018(3)
C17 0.050(3) 0.052(3) 0.063(2) 0.011(2) -0.019(2) -0.009(3)
C18 0.033(2) 0.018(2) 0.0232(16) 0.0009(15) -0.0015(15) 0.0030(19)
C19 0.036(2) 0.023(2) 0.0312(18) 0.0039(16) 0.0001(16) 0.004(2)
C20 0.042(3) 0.033(3) 0.0331(19) 0.0026(18) 0.0094(17) 0.003(2)
C21 0.059(3) 0.035(3) 0.0261(18) -0.0042(18) -0.0024(18) 0.010(3)
C22 0.037(2) 0.030(3) 0.0353(19) -0.0028(17) -0.0118(17) 0.002(2)
C23 0.038(2) 0.015(2) 0.0285(17) -0.0006(15) -0.0038(16) 0.005(2)
C24 0.039(3) 0.032(3) 0.0394(19) 0.0038(18) 0.0086(17) -0.003(2)
C25 0.038(3) 0.058(4) 0.071(3) 0.006(3) 0.008(2) 0.004(3)
C26 0.057(3) 0.047(3) 0.072(3) 0.005(2) 0.000(2) -0.018(3)
C27 0.034(2) 0.030(2) 0.0329(18) 0.0005(17) -0.0057(16) -0.005(2)
C28 0.039(3) 0.037(3) 0.052(2) -0.002(2) -0.0047(19) -0.008(2)
C29 0.040(3) 0.034(3) 0.062(2) -0.008(2) 0.006(2) 0.003(2)
C30 0.054(3) 0.035(3) 0.0348(19) -0.0003(18) -0.0084(18) -0.013(2)
C31 0.073(3) 0.029(3) 0.050(2) -0.008(2) -0.003(2) -0.011(3)
C32 0.057(3) 0.038(3) 0.054(2) -0.008(2) 0.001(2) -0.008(3)
C33 0.060(3) 0.046(3) 0.041(2) 0.002(2) -0.001(2) -0.010(3)
C34 0.045(3) 0.038(3) 0.080(3) 0.002(2) -0.015(2) -0.001(3)
C35 0.065(3) 0.033(3) 0.048(2) 0.010(2) -0.013(2) -0.007(3)
O1S 0.0471(16) 0.0497(17) 0.0675(17) -0.0046(16) -0.0002(15) -0.0194(14)
C1S 0.076(3) 0.061(3) 0.129(4) 0.006(3) 0.005(3) -0.039(3)
C2S 0.122(4) 0.108(4) 0.126(4) 0.005(4) -0.022(4) -0.077(3)
C3S 0.093(4) 0.128(4) 0.118(3) 0.030(3) -0.034(3) -0.053(3)
C4S 0.051(3) 0.097(4) 0.085(3) 0.012(3) -0.007(3) -0.019(3)

loop_
_atom_type_symbol
_atom_type_description
_atom_type_scat_dispersion_real
_atom_type_scat_dispersion_imag
_atom_type_scat_source
C C 0.0033 0.0016 'International Tables Vol C Tables 4.2.6.8 and 6.1.1.4'
H H 0.0000 0.0000 'International Tables Vol C Tables 4.2.6.8 and 6.1.1.4'
N N 0.0061 0.0033 'International Tables Vol C Tables 4.2.6.8 and 6.1.1.4'
O O 0.0106 0.0060 'International Tables Vol C Tables 4.2.6.8 and 6.1.1.4'
Si Si 0.0817 0.0704 'International Tables Vol C Tables 4.2.6.8 and 6.1.1.4'
Yb Yb -0.3850 5.5486 'International Tables Vol C Tables 4.2.6.8 and 6.1.1.4'

loop_
_geom_angle_atom_site_label_1
_geom_angle_atom_site_label_2
_geom_angle_atom_site_label_3
_geom_angle
N3 Yb1 O1S 103.63(9)
N3 Yb1 N2 129.77(10)
O1S Yb1 N2 117.20(10)
N3 Yb1 N1 129.83(10)
O1S Yb1 N1 115.51(10)
N2 Yb1 N1 55.32(8)
N3 Yb1 C1 138.36(9)
O1S Yb1 C1 117.99(9)
N2 Yb1 C1 27.72(8)
N1 Yb1 C1 27.74(8)
N3 Yb1 Si1 28.49(6)
O1S Yb1 Si1 98.76(7)
N2 Yb1 Si1 144.01(8)
N1 Yb1 Si1 111.64(7)
C1 Yb1 Si1 133.28(6)
N3 Yb1 Si2 26.32(6)
O1S Yb1 Si2 101.33(7)
N2 Yb1 Si2 112.64(7)
N1 Yb1 Si2 142.79(8)
C1 Yb1 Si2 133.48(6)
Si1 Yb1 Si2 54.64(2)
N3 Si1 C32 114.93(16)
N3 Si1 C31 114.50(16)
C32 Si1 C31 106.1(2)
N3 Si1 C30 106.97(16)
C32 Si1 C30 107.65(19)
C31 Si1 C30 106.2(2)
N3 Si1 Yb1 40.83(9)
C32 Si1 Yb1 127.35(15)
C31 Si1 Yb1 126.19(15)
C30 Si1 Yb1 66.14(12)
N3 Si2 C34 114.47(17)
N3 Si2 C35 114.10(16)
C34 Si2 C35 106.7(2)
N3 Si2 C33 107.75(17)
C34 Si2 C33 108.1(2)
C35 Si2 C33 105.2(2)
N3 Si2 Yb1 37.68(9)
C34 Si2 Yb1 126.63(16)
C35 Si2 Yb1 125.69(15)
C33 Si2 Yb1 70.08(13)
C1 N1 C6 129.0(3)
C1 N1 Yb1 96.14(18)
C6 N1 Yb1 134.2(2)
C1 N2 C18 129.5(3)
C1 N2 Yb1 96.40(18)
C18 N2 Yb1 134.0(2)
Si2 N3 Si1 132.56(17)
Si2 N3 Yb1 115.99(13)
Si1 N3 Yb1 110.68(13)
N1 C1 N2 111.6(3)
N1 C1 C2 123.7(3)
N2 C1 C2 123.9(3)
N1 C1 Yb1 56.13(17)
N2 C1 Yb1 55.88(17)
C2 C1 Yb1 166.3(2)
C3 C2 C5 107.8(3)
C3 C2 C4 105.5(3)
C5 C2 C4 107.6(3)
C3 C2 C1 116.1(3)
C5 C2 C1 106.1(3)
C4 C2 C1 113.5(3)
C11 C6 C7 120.2(3)
C11 C6 N1 120.0(3)
C7 C6 N1 119.3(3)
C8 C7 C6 117.8(4)
C8 C7 C12 120.4(3)
C6 C7 C12 121.8(3)
C9 C8 C7 122.2(4)
C8 C9 C10 120.2(3)
C9 C10 C11 119.9(4)
C6 C11 C10 119.6(3)
C6 C11 C15 121.2(3)
C10 C11 C15 119.2(4)
C7 C12 C13 112.7(4)
C7 C12 C14 112.5(4)
C13 C12 C14 108.2(4)
C17 C15 C16 110.6(4)
C17 C15 C11 110.4(3)
C16 C15 C11 114.4(3)
C19 C18 C23 120.1(3)
C19 C18 N2 120.2(3)
C23 C18 N2 118.9(3)
C20 C19 C18 118.3(4)
C20 C19 C24 119.4(3)
C18 C19 C24 122.3(3)
C21 C20 C19 122.5(4)
C20 C21 C22 119.3(3)
C21 C22 C23 121.5(4)
C22 C23 C18 118.3(3)
C22 C23 C27 120.1(3)
C18 C23 C27 121.6(3)
C19 C24 C26 110.3(4)
C19 C24 C25 113.3(4)
C26 C24 C25 110.0(4)
C29 C27 C23 110.5(3)
C29 C27 C28 110.4(3)
C23 C27 C28 113.6(3)
C4S O1S C1S 108.2(3)
C4S O1S Yb1 131.9(3)
C1S O1S Yb1 119.6(2)
C2S C1S O1S 107.8(4)
C1S C2S C3S 105.2(4)
C2S C3S C4S 103.7(4)
O1S C4S C3S 102.9(4)

loop_
_geom_bond_atom_site_label_1
_geom_bond_atom_site_label_2
_geom_bond_distance
Yb1 N3 2.315(3)
Yb1 O1S 2.375(2)
Yb1 N2 2.383(3)
Yb1 N1 2.389(3)
Yb1 C1 2.861(3)
Yb1 Si1 3.3123(12)
Yb1 Si2 3.4040(12)
Si1 N3 1.689(3)
Si1 C32 1.849(4)
Si1 C31 1.867(4)
Si1 C30 1.895(4)
Si2 N3 1.679(3)
Si2 C34 1.854(4)
Si2 C35 1.879(4)
Si2 C33 1.889(4)
N1 C1 1.339(4)
N1 C6 1.425(4)
N2 C1 1.339(4)
N2 C18 1.431(4)
C1 C2 1.561(4)
C2 C3 1.521(4)
C2 C5 1.528(5)
C2 C4 1.533(5)
C6 C11 1.387(5)
C6 C7 1.419(5)
C7 C8 1.389(5)
C7 C12 1.506(6)
C8 C9 1.355(6)
C9 C10 1.385(6)
C10 C11 1.399(4)
C11 C15 1.535(5)
C12 C13 1.516(7)
C12 C14 1.518(6)
C15 C17 1.524(6)
C15 C16 1.528(6)
C18 C19 1.403(5)
C18 C23 1.420(5)
C19 C20 1.391(4)
C19 C24 1.517(6)
C20 C21 1.357(6)
C21 C22 1.385(5)
C22 C23 1.388(4)
C23 C27 1.522(5)
C24 C26 1.524(6)
C24 C25 1.533(6)
C27 C29 1.514(6)
C27 C28 1.523(6)
O1S C4S 1.427(5)
O1S C1S 1.447(5)
C1S C2S 1.440(6)
C2S C3S 1.485(8)
C3S C4S 1.500(7)
